data_7704166
loop_
_publ_author_name
'Stegemann, Frank'
'Zhang, Yuemei'
'Fokwa, Boniface P. T.'
'Janka, Oliver'

_publ_section_title
;
 On the formation of the Gd<sub>3</sub>Ru<sub>4</sub>Al<sub>12</sub>versus
 the Y<sub>2</sub>Co<sub>3</sub>Ga<sub>9</sub> type structure -
 M<sub>3</sub>Rh<sub>4</sub>Al<sub>12</sub> (M = Ca, Eu) versus
 M<sub>2</sub>T<sub>3</sub>Al<sub>9</sub> (M = Ca, Sr, Eu, Yb; T = Ir,
 Pt).
;
_journal_issue 19
_journal_name_full 'Dalton transactions (Cambridge, England : 2003)'
_journal_page_first 6398
_journal_page_last 6406
_journal_paper_doi 10.1039/d0dt00521e
_journal_volume 49
_journal_year 2020
_chemical_formula_sum 'Al9 Ca2 Ir3'
_chemical_formula_weight 899.7
_space_group_IT_number 63
_space_group_name_Hall '-C 2c 2'
_space_group_name_H-M_alt 'C m c m'
_symmetry_cell_setting orthorhombic
_symmetry_Int_Tables_number 63
_symmetry_space_group_name_Hall '-C 2c 2'
_symmetry_space_group_name_H-M 'C m c m'
_audit_update_record
;
2019-10-11 deposited with the CCDC.	2020-04-22 downloaded from the CCDC.
;
_cell_angle_alpha 90
_cell_angle_beta 90
_cell_angle_gamma 90
_cell_formula_units_Z 4
_cell_length_a 12.9550(3)
_cell_length_b 7.5834(5)
_cell_length_c 9.6175(4)
_cell_measurement_reflns_used 2541
_cell_measurement_temperature 293
_cell_measurement_theta_max 33.52
_cell_measurement_theta_min 4.24
_cell_volume 944.85(8)
_diffrn_ambient_temperature 293
_diffrn_measured_fraction_theta_full 0.99
_diffrn_measured_fraction_theta_max 0.99
_diffrn_measurement_device 'four-circle diffractometer'
_diffrn_measurement_device_type 'IPDS-II Stoe'
_diffrn_measurement_method '??integration method??'
_diffrn_radiation_monochromator graphite
_diffrn_radiation_probe x-ray
_diffrn_radiation_source 'X-ray tube'
_diffrn_radiation_type 'Mo K\a'
_diffrn_radiation_wavelength 0.71073
_diffrn_reflns_av_R_equivalents 0.0385
_diffrn_reflns_av_unetI/netI 0.0210
_diffrn_reflns_limit_h_max 20
_diffrn_reflns_limit_h_min -19
_diffrn_reflns_limit_k_max 11
_diffrn_reflns_limit_k_min -11
_diffrn_reflns_limit_l_max 14
_diffrn_reflns_limit_l_min -13
_diffrn_reflns_number 6004
_diffrn_reflns_theta_full 33.49
_diffrn_reflns_theta_max 33.49
_diffrn_reflns_theta_min 3.11
_exptl_absorpt_coefficient_mu 44.0
_exptl_absorpt_correction_T_max 0.3481
_exptl_absorpt_correction_T_min 0.1266
_exptl_absorpt_correction_type numerical
_exptl_crystal_colour silver
_exptl_crystal_density_diffrn 6.32
_exptl_crystal_description blocl
_exptl_crystal_F_000 1552
_exptl_crystal_size_max 0.090
_exptl_crystal_size_mid 0.050
_exptl_crystal_size_min 0.040
_refine_diff_density_max 3.24
_refine_diff_density_min -2.00
_refine_ls_extinction_coef 790(20)
_refine_ls_extinction_method 'B-C type 1 Lorentzian isotropic (Becker & Coppens, 1974)'
_refine_ls_goodness_of_fit_gt 1.45
_refine_ls_goodness_of_fit_ref 1.11
_refine_ls_number_constraints 0
_refine_ls_number_parameters 42
_refine_ls_number_reflns 997
_refine_ls_number_restraints 0
_refine_ls_R_factor_all 0.0508
_refine_ls_R_factor_gt 0.0214
_refine_ls_shift/su_max 0.0004
_refine_ls_shift/su_mean 0.0000
_refine_ls_structure_factor_coef Fsqd
_refine_ls_weighting_details w=1/(\s^2^(I)+0.0004I^2^)
_refine_ls_weighting_scheme sigma
_refine_ls_wR_factor_gt 0.0458
_refine_ls_wR_factor_ref 0.0496
_reflns_number_gt 521
_reflns_number_total 997
_reflns_threshold_expression I>3\s(I)
_cod_data_source_file d0dt00521e1.cif
_cod_data_source_block I_CCDC3
_cod_depositor_comments
;
The following automatic conversions were performed:

data item '_diffrn_radiation_probe' value 'X-ray' was changed to
'x-ray' in accordance with the
/home/data/users/saulius/crontab/automatic-downloads/rss-feeds/RSC/lib/dictionaries/cif_core.dic
dictionary named 'cif_core.dic' version 2.4.2 last updated on
2011-04-26.

Automatic conversion script
Id: cif_fix_values 7556 2019-12-06 15:28:31Z antanas 

 Adding full bibliography for 7704163--7704166.cif.
;
_cod_original_cell_volume 944.85
_cod_original_sg_symbol_Hall '-C -2x;-2yc;-2zc'
_cod_database_code 7704166

loop_
_space_group_symop_id
_space_group_symop_operation_xyz
1 x,y,z
2 -x,-y,z+1/2
3 -x,y,-z+1/2
4 x,-y,-z
5 -x,-y,-z
6 x,y,-z+1/2
7 x,-y,z+1/2
8 -x,y,z
9 x+1/2,y+1/2,z
10 -x+1/2,-y+1/2,z+1/2
11 -x+1/2,y+1/2,-z+1/2
12 x+1/2,-y+1/2,-z
13 -x+1/2,-y+1/2,-z
14 x+1/2,y+1/2,-z+1/2
15 x+1/2,-y+1/2,z+1/2
16 -x+1/2,y+1/2,z

loop_
_atom_site_label
_atom_site_type_symbol
_atom_site_fract_x
_atom_site_fract_y
_atom_site_fract_z
_atom_site_adp_type
_atom_site_U_iso_or_equiv
_atom_site_site_symmetry_multiplicity
_atom_site_occupancy
_atom_site_calc_flag
_atom_site_refinement_flags
_atom_site_disorder_assembly
_atom_site_disorder_group
Ca Ca 0.33881(15) 0.3330(3) 0.25 Uani 0.0072(4) 8 1 d . . .
Ir1 Ir 0.32879(2) 0 0 Uani 0.00437(8) 8 1 d . . .
Ir2 Ir 0 0 0 Uani 0.00467(12) 4 1 d . . .
Al1 Al 0.16702(15) 0.1680(3) 0.0696(2) Uani 0.0066(5) 16 1 d . . .
Al2 Al 0.1062(2) 0.4409(4) 0.25 Uani 0.0066(7) 8 1 d . . .
Al3 Al 0 0.3352(5) 0.5453(4) Uani 0.0086(8) 8 1 d . . .
Al4 Al 0 0.1295(6) 0.25 Uani 0.0060(10) 4 1 d . . .

loop_
_atom_site_aniso_label
_atom_site_aniso_type_symbol
_atom_site_aniso_U_11
_atom_site_aniso_U_22
_atom_site_aniso_U_33
_atom_site_aniso_U_12
_atom_site_aniso_U_13
_atom_site_aniso_U_23
Ca Ca 0.0069(6) 0.0078(8) 0.0068(7) 0.0000(6) 0 0
Ir1 Ir 0.00363(13) 0.00512(15) 0.00436(16) 0 0 0.00050(16)
Ir2 Ir 0.00442(15) 0.0048(2) 0.0048(3) 0 0 -0.0010(3)
Al1 Al 0.0049(7) 0.0072(8) 0.0076(9) 0.0001(7) 0.0010(8) -0.0010(8)
Al2 Al 0.0068(10) 0.0071(12) 0.0058(14) -0.0004(9) 0 0
Al3 Al 0.0050(10) 0.0076(15) 0.0132(16) 0 0 -0.0007(13)
Al4 Al 0.0049(14) 0.009(2) 0.0047(19) 0 0 0

loop_
_atom_type_symbol
_atom_type_scat_dispersion_real
_atom_type_scat_dispersion_imag
_atom_type_scat_source
Al 0.0645 0.0514 'International Tables Vol C tables 4.2.6.8 and 6.1.1.1'
Ca 0.2262 0.3064 'International Tables Vol C tables 4.2.6.8 and 6.1.1.1'
Ir -1.4442 7.9887 'International Tables Vol C tables 4.2.6.8 and 6.1.1.1'

loop_
_exptl_crystal_face_index_h
_exptl_crystal_face_index_k
_exptl_crystal_face_index_l
_exptl_crystal_face_perp_dist
? ? ? ?

loop_
_geom_angle_atom_site_label_1
_geom_angle_atom_site_label_2
_geom_angle_atom_site_label_3
_geom_angle_site_symmetry_1
_geom_angle_site_symmetry_2
_geom_angle_site_symmetry_3
_geom_angle
_geom_angle_publ_flag
Ir1 Ca Ir1 . . 10_555 135.77(6) ?
Ir1 Ca Ir1 . . 13_555 76.345(19) ?
Ir1 Ca Ir1 . . 6_555 87.11(5) ?
Ir1 Ca Ir2 . . 9_555 78.851(18) ?
Ir1 Ca Ir2 . . 10_555 140.67(6) ?
Ir1 Ca Al1 . . . 44.97(4) ?
Ir1 Ca Al1 . . 10_555 133.32(7) ?
Ir1 Ca Al1 . . 11_555 170.10(6) ?
Ir1 Ca Al1 . . 13_555 46.24(4) ?
Ir1 Ca Al1 . . 6_555 93.85(7) ?
Ir1 Ca Al1 . . 16_555 102.01(4) ?
Ir1 Ca Al2 . . . 98.84(6) ?
Ir1 Ca Al2 . . 11_545 45.96(3) ?
Ir1 Ca Al3 . . 10_554 45.47(5) ?
Ir1 Ca Al3 . . 12_556 99.36(9) ?
Ir1 Ca Al4 . . 9_555 123.75(5) ?
Ir1 Ca Ir1 10_555 . 13_555 87.46(4) ?
Ir1 Ca Ir1 10_555 . 6_555 76.345(19) ?
Ir1 Ca Ir2 10_555 . 9_555 136.96(6) ?
Ir1 Ca Ir2 10_555 . 10_555 76.17(2) ?
Ir1 Ca Al1 10_555 . . 94.94(6) ?
Ir1 Ca Al1 10_555 . 10_555 45.14(4) ?
Ir1 Ca Al1 10_555 . 11_555 45.12(4) ?
Ir1 Ca Al1 10_555 . 13_555 132.59(7) ?
Ir1 Ca Al1 10_555 . 6_555 46.29(5) ?
Ir1 Ca Al1 10_555 . 16_555 94.25(6) ?
Ir1 Ca Al2 10_555 . . 45.75(3) ?
Ir1 Ca Al2 10_555 . 11_545 119.96(5) ?
Ir1 Ca Al3 10_555 . 10_554 175.01(8) ?
Ir1 Ca Al3 10_555 . 12_556 97.45(6) ?
Ir1 Ca Al4 10_555 . 9_555 99.10(6) ?
Ir1 Ca Ir1 13_555 . 6_555 135.77(6) ?
Ir1 Ca Ir2 13_555 . 9_555 76.17(2) ?
Ir1 Ca Ir2 13_555 . 10_555 136.96(6) ?
Ir1 Ca Al1 13_555 . . 46.29(5) ?
Ir1 Ca Al1 13_555 . 10_555 132.59(7) ?
Ir1 Ca Al1 13_555 . 11_555 94.25(6) ?
Ir1 Ca Al1 13_555 . 13_555 45.14(4) ?
Ir1 Ca Al1 13_555 . 6_555 94.94(6) ?
Ir1 Ca Al1 13_555 . 16_555 45.12(4) ?
Ir1 Ca Al2 13_555 . . 45.75(3) ?
Ir1 Ca Al2 13_555 . 11_545 119.96(5) ?
Ir1 Ca Al3 13_555 . 10_554 97.45(6) ?
Ir1 Ca Al3 13_555 . 12_556 175.01(8) ?
Ir1 Ca Al4 13_555 . 9_555 99.10(6) ?
Ir1 Ca Ir2 6_555 . 9_555 140.67(6) ?
Ir1 Ca Ir2 6_555 . 10_555 78.851(18) ?
Ir1 Ca Al1 6_555 . . 93.85(7) ?
Ir1 Ca Al1 6_555 . 10_555 46.24(4) ?
Ir1 Ca Al1 6_555 . 11_555 102.01(4) ?
Ir1 Ca Al1 6_555 . 13_555 133.32(7) ?
Ir1 Ca Al1 6_555 . 6_555 44.97(4) ?
Ir1 Ca Al1 6_555 . 16_555 170.10(6) ?
Ir1 Ca Al2 6_555 . . 98.84(6) ?
Ir1 Ca Al2 6_555 . 11_545 45.96(3) ?
Ir1 Ca Al3 6_555 . 10_554 99.36(9) ?
Ir1 Ca Al3 6_555 . 12_556 45.47(5) ?
Ir1 Ca Al4 6_555 . 9_555 123.75(5) ?
Ir2 Ca Ir2 9_555 . 10_555 89.11(5) ?
Ir2 Ca Al1 9_555 . . 101.23(4) ?
Ir2 Ca Al1 9_555 . 10_555 135.83(7) ?
Ir2 Ca Al1 9_555 . 11_555 96.06(7) ?
Ir2 Ca Al1 9_555 . 13_555 46.73(4) ?
Ir2 Ca Al1 9_555 . 6_555 169.55(6) ?
Ir2 Ca Al1 9_555 . 16_555 46.71(4) ?
Ir2 Ca Al2 9_555 . . 119.42(6) ?
Ir2 Ca Al2 9_555 . 11_545 102.55(6) ?
Ir2 Ca Al3 9_555 . 10_554 45.99(7) ?
Ir2 Ca Al3 9_555 . 12_556 100.65(7) ?
Ir2 Ca Al4 9_555 . 9_555 46.73(3) ?
Ir2 Ca Al1 10_555 . . 169.55(6) ?
Ir2 Ca Al1 10_555 . 10_555 46.73(4) ?
Ir2 Ca Al1 10_555 . 11_555 46.71(4) ?
Ir2 Ca Al1 10_555 . 13_555 135.83(7) ?
Ir2 Ca Al1 10_555 . 6_555 101.23(4) ?
Ir2 Ca Al1 10_555 . 16_555 96.06(7) ?
Ir2 Ca Al2 10_555 . . 119.42(6) ?
Ir2 Ca Al2 10_555 . 11_545 102.55(6) ?
Ir2 Ca Al3 10_555 . 10_554 100.65(7) ?
Ir2 Ca Al3 10_555 . 12_556 45.99(7) ?
Ir2 Ca Al4 10_555 . 9_555 46.73(3) ?
Al1 Ca Al1 . . 10_555 122.90(8) ?
Al1 Ca Al1 . . 11_555 129.34(8) ?
Al1 Ca Al1 . . 13_555 54.50(6) ?
Al1 Ca Al1 . . 6_555 68.40(7) ?
Al1 Ca Al1 . . 16_555 90.00(6) ?
Al1 Ca Al2 . . . 53.88(7) ?
Al1 Ca Al2 . . 11_545 76.93(7) ?
Al1 Ca Al3 . . 10_554 87.84(7) ?
Al1 Ca Al3 . . 12_556 131.83(10) ?
Al1 Ca Al4 . . 9_555 141.97(6) ?
Al1 Ca Al1 10_555 . 11_555 55.79(6) ?
Al1 Ca Al1 10_555 . 13_555 177.17(9) ?
Al1 Ca Al1 10_555 . 6_555 54.50(6) ?
Al1 Ca Al1 10_555 . 16_555 124.42(8) ?
Al1 Ca Al2 10_555 . . 88.68(5) ?
Al1 Ca Al2 10_555 . 11_545 90.18(6) ?
Al1 Ca Al3 10_555 . 10_554 129.93(9) ?
Al1 Ca Al3 10_555 . 12_556 52.31(7) ?
Al1 Ca Al4 10_555 . 9_555 91.07(5) ?
Al1 Ca Al1 11_555 . 13_555 124.42(8) ?
Al1 Ca Al1 11_555 . 6_555 90.00(6) ?
Al1 Ca Al1 11_555 . 16_555 68.65(7) ?
Al1 Ca Al2 11_555 . . 76.12(7) ?
Al1 Ca Al2 11_555 . 11_545 143.95(5) ?
Al1 Ca Al3 11_555 . 10_554 134.84(9) ?
Al1 Ca Al3 11_555 . 12_556 89.90(8) ?
Al1 Ca Al4 11_555 . 9_555 53.98(6) ?
Al1 Ca Al1 13_555 . 6_555 122.90(8) ?
Al1 Ca Al1 13_555 . 16_555 55.79(6) ?
Al1 Ca Al2 13_555 . . 88.68(5) ?
Al1 Ca Al2 13_555 . 11_545 90.18(6) ?
Al1 Ca Al3 13_555 . 10_554 52.31(7) ?
Al1 Ca Al3 13_555 . 12_556 129.93(9) ?
Al1 Ca Al4 13_555 . 9_555 91.07(5) ?
Al1 Ca Al1 6_555 . 16_555 129.34(8) ?
Al1 Ca Al2 6_555 . . 53.88(7) ?
Al1 Ca Al2 6_555 . 11_545 76.93(7) ?
Al1 Ca Al3 6_555 . 10_554 131.83(10) ?
Al1 Ca Al3 6_555 . 12_556 87.84(7) ?
Al1 Ca Al4 6_555 . 9_555 141.97(6) ?
Al1 Ca Al2 16_555 . . 76.12(7) ?
Al1 Ca Al2 16_555 . 11_545 143.95(5) ?
Al1 Ca Al3 16_555 . 10_554 89.90(8) ?
Al1 Ca Al3 16_555 . 12_556 134.84(9) ?
Al1 Ca Al4 16_555 . 9_555 53.98(6) ?
Al2 Ca Al2 . . 11_545 118.66(10) ?
Al2 Ca Al3 . . 10_554 138.42(6) ?
Al2 Ca Al3 . . 12_556 138.42(6) ?
Al2 Ca Al4 . . 9_555 117.70(10) ?
Al2 Ca Al3 11_545 . 10_554 56.63(8) ?
Al2 Ca Al3 11_545 . 12_556 56.63(8) ?
Al2 Ca Al4 11_545 . 9_555 123.63(10) ?
Al3 Ca Al3 10_554 . 12_556 77.63(9) ?
Al3 Ca Al4 10_554 . 9_555 81.09(8) ?
Al3 Ca Al4 12_556 . 9_555 81.09(8) ?
Ca Ir1 Ca . . 10_554 103.65(4) ?
Ca Ir1 Ca . . 11_545 79.07(4) ?
Ca Ir1 Ca . . 4_555 175.74(5) ?
Ca Ir1 Al1 . . . 59.11(6) ?
Ca Ir1 Al1 . . 4_555 125.08(6) ?
Ca Ir1 Al1 . . 13_555 58.45(5) ?
Ca Ir1 Al1 . . 16_545 121.44(5) ?
Ca Ir1 Al2 . . 10_554 120.20(7) ?
Ca Ir1 Al2 . . 11_545 58.18(7) ?
Ca Ir1 Al3 . . 10_554 60.11(8) ?
Ca Ir1 Al3 . . 11_545 115.75(8) ?
Ca Ir1 Ca 10_554 . 11_545 102.75(4) ?
Ca Ir1 Ca 10_554 . 4_555 79.07(4) ?
Ca Ir1 Al1 10_554 . . 59.00(6) ?
Ca Ir1 Al1 10_554 . 4_555 59.07(6) ?
Ca Ir1 Al1 10_554 . 13_555 58.92(6) ?
Ca Ir1 Al1 10_554 . 16_545 122.84(6) ?
Ca Ir1 Al2 10_554 . 10_554 59.85(7) ?
Ca Ir1 Al2 10_554 . 11_545 155.35(7) ?
Ca Ir1 Al3 10_554 . 10_554 118.46(9) ?
Ca Ir1 Al3 10_554 . 11_545 126.55(9) ?
Ca Ir1 Ca 11_545 . 4_555 103.65(4) ?
Ca Ir1 Al1 11_545 . . 59.07(6) ?
Ca Ir1 Al1 11_545 . 4_555 59.00(6) ?
Ca Ir1 Al1 11_545 . 13_555 122.84(6) ?
Ca Ir1 Al1 11_545 . 16_545 58.92(6) ?
Ca Ir1 Al2 11_545 . 10_554 155.35(7) ?
Ca Ir1 Al2 11_545 . 11_545 59.85(7) ?
Ca Ir1 Al3 11_545 . 10_554 126.55(9) ?
Ca Ir1 Al3 11_545 . 11_545 118.46(9) ?
Ca Ir1 Al1 4_555 . . 125.08(6) ?
Ca Ir1 Al1 4_555 . 4_555 59.11(6) ?
Ca Ir1 Al1 4_555 . 13_555 121.44(5) ?
Ca Ir1 Al1 4_555 . 16_545 58.45(5) ?
Ca Ir1 Al2 4_555 . 10_554 58.18(7) ?
Ca Ir1 Al2 4_555 . 11_545 120.20(7) ?
Ca Ir1 Al3 4_555 . 10_554 115.75(8) ?
Ca Ir1 Al3 4_555 . 11_545 60.11(8) ?
Al1 Ir1 Al1 . . 4_555 68.96(7) ?
Al1 Ir1 Al1 . . 13_555 66.45(7) ?
Al1 Ir1 Al1 . . 16_545 115.72(7) ?
Al1 Ir1 Al2 . . 10_554 115.23(8) ?
Al1 Ir1 Al2 . . 11_545 96.35(8) ?
Al1 Ir1 Al3 . . 10_554 114.90(8) ?
Al1 Ir1 Al3 . . 11_545 174.15(9) ?
Al1 Ir1 Al1 4_555 . 13_555 115.72(7) ?
Al1 Ir1 Al1 4_555 . 16_545 66.45(7) ?
Al1 Ir1 Al2 4_555 . 10_554 96.35(8) ?
Al1 Ir1 Al2 4_555 . 11_545 115.23(8) ?
Al1 Ir1 Al3 4_555 . 10_554 174.15(9) ?
Al1 Ir1 Al3 4_555 . 11_545 114.90(8) ?
Al1 Ir1 Al1 13_555 . 16_545 177.61(6) ?
Al1 Ir1 Al2 13_555 . 10_554 65.62(9) ?
Al1 Ir1 Al2 13_555 . 11_545 113.53(9) ?
Al1 Ir1 Al3 13_555 . 10_554 63.76(9) ?
Al1 Ir1 Al3 13_555 . 11_545 113.97(9) ?
Al1 Ir1 Al2 16_545 . 10_554 113.53(9) ?
Al1 Ir1 Al2 16_545 . 11_545 65.62(9) ?
Al1 Ir1 Al3 16_545 . 10_554 113.97(9) ?
Al1 Ir1 Al3 16_545 . 11_545 63.76(9) ?
Al2 Ir1 Al2 10_554 . 11_545 141.99(8) ?
Al2 Ir1 Al3 10_554 . 10_554 78.07(10) ?
Al2 Ir1 Al3 10_554 . 11_545 69.35(11) ?
Al2 Ir1 Al3 11_545 . 10_554 69.35(11) ?
Al2 Ir1 Al3 11_545 . 11_545 78.07(10) ?
Al3 Ir1 Al3 10_554 . 11_545 61.64(10) ?
Ca Ir2 Ca 9_445 . 10_554 180.0(5) ?
Ca Ir2 Ca 9_445 . 11_545 75.08(4) ?
Ca Ir2 Ca 9_445 . 12_455 104.92(4) ?
Ca Ir2 Al1 9_445 . . 120.52(5) ?
Ca Ir2 Al1 9_445 . 4_555 120.45(6) ?
Ca Ir2 Al1 9_445 . 5_555 59.48(5) ?
Ca Ir2 Al1 9_445 . 8_555 59.55(6) ?
Ca Ir2 Al3 9_445 . 2_554 61.14(7) ?
Ca Ir2 Al3 9_445 . 3_555 118.86(7) ?
Ca Ir2 Al4 9_445 . . 59.34(7) ?
Ca Ir2 Al4 9_445 . 2_554 120.66(7) ?
Ca Ir2 Ca 10_554 . 11_545 104.92(4) ?
Ca Ir2 Ca 10_554 . 12_455 75.08(4) ?
Ca Ir2 Al1 10_554 . . 59.48(5) ?
Ca Ir2 Al1 10_554 . 4_555 59.55(6) ?
Ca Ir2 Al1 10_554 . 5_555 120.52(5) ?
Ca Ir2 Al1 10_554 . 8_555 120.45(6) ?
Ca Ir2 Al3 10_554 . 2_554 118.86(7) ?
Ca Ir2 Al3 10_554 . 3_555 61.14(7) ?
Ca Ir2 Al4 10_554 . . 120.66(7) ?
Ca Ir2 Al4 10_554 . 2_554 59.34(7) ?
Ca Ir2 Ca 11_545 . 12_455 180.0(5) ?
Ca Ir2 Al1 11_545 . . 59.55(6) ?
Ca Ir2 Al1 11_545 . 4_555 59.48(5) ?
Ca Ir2 Al1 11_545 . 5_555 120.45(6) ?
Ca Ir2 Al1 11_545 . 8_555 120.52(5) ?
Ca Ir2 Al3 11_545 . 2_554 61.14(7) ?
Ca Ir2 Al3 11_545 . 3_555 118.86(7) ?
Ca Ir2 Al4 11_545 . . 59.34(7) ?
Ca Ir2 Al4 11_545 . 2_554 120.66(7) ?
Ca Ir2 Al1 12_455 . . 120.45(6) ?
Ca Ir2 Al1 12_455 . 4_555 120.52(5) ?
Ca Ir2 Al1 12_455 . 5_555 59.55(6) ?
Ca Ir2 Al1 12_455 . 8_555 59.48(5) ?
Ca Ir2 Al3 12_455 . 2_554 118.86(7) ?
Ca Ir2 Al3 12_455 . 3_555 61.14(7) ?
Ca Ir2 Al4 12_455 . . 120.66(7) ?
Ca Ir2 Al4 12_455 . 2_554 59.34(7) ?
Al1 Ir2 Al1 . . 4_555 67.26(7) ?
Al1 Ir2 Al1 . . 5_555 180.0(5) ?
Al1 Ir2 Al1 . . 8_555 112.74(7) ?
Al1 Ir2 Al3 . . 2_554 116.09(6) ?
Al1 Ir2 Al3 . . 3_555 63.91(6) ?
Al1 Ir2 Al4 . . . 64.93(6) ?
Al1 Ir2 Al4 . . 2_554 115.07(6) ?
Al1 Ir2 Al1 4_555 . 5_555 112.74(7) ?
Al1 Ir2 Al1 4_555 . 8_555 180.0(5) ?
Al1 Ir2 Al3 4_555 . 2_554 63.91(6) ?
Al1 Ir2 Al3 4_555 . 3_555 116.09(6) ?
Al1 Ir2 Al4 4_555 . . 115.07(6) ?
Al1 Ir2 Al4 4_555 . 2_554 64.93(6) ?
Al1 Ir2 Al1 5_555 . 8_555 67.26(7) ?
Al1 Ir2 Al3 5_555 . 2_554 63.91(6) ?
Al1 Ir2 Al3 5_555 . 3_555 116.09(6) ?
Al1 Ir2 Al4 5_555 . . 115.07(6) ?
Al1 Ir2 Al4 5_555 . 2_554 64.93(6) ?
Al1 Ir2 Al3 8_555 . 2_554 116.09(6) ?
Al1 Ir2 Al3 8_555 . 3_555 63.91(6) ?
Al1 Ir2 Al4 8_555 . . 64.93(6) ?
Al1 Ir2 Al4 8_555 . 2_554 115.07(6) ?
Al3 Ir2 Al3 2_554 . 3_555 180.0(5) ?
Al3 Ir2 Al4 2_554 . . 102.49(13) ?
Al3 Ir2 Al4 2_554 . 2_554 77.51(13) ?
Al3 Ir2 Al4 3_555 . . 77.51(13) ?
Al3 Ir2 Al4 3_555 . 2_554 102.49(13) ?
Al4 Ir2 Al4 . . 2_554 180.0(5) ?
Ca Al1 Ca . . 10_554 125.50(8) ?
Ca Al1 Ca . . 11_545 92.02(7) ?
Ca Al1 Ir1 . . . 75.93(6) ?
Ca Al1 Ir1 . . 13_555 74.79(6) ?
Ca Al1 Ir2 . . . 160.69(9) ?
Ca Al1 Al1 . . 4_555 128.33(9) ?
Ca Al1 Al1 . . 13_555 62.52(6) ?
Ca Al1 Al1 . . 6_555 55.80(5) ?
Ca Al1 Al2 . . . 63.71(8) ?
Ca Al1 Al2 . . 11_545 51.19(7) ?
Ca Al1 Al3 . . 3_555 127.46(11) ?
Ca Al1 Al4 . . . 104.60(8) ?
Ca Al1 Ca 10_554 . 11_545 124.12(8) ?
Ca Al1 Ir1 10_554 . . 75.87(7) ?
Ca Al1 Ir1 10_554 . 13_555 75.31(7) ?
Ca Al1 Ir2 10_554 . . 73.79(7) ?
Ca Al1 Al1 10_554 . 4_555 62.15(7) ?
Ca Al1 Al1 10_554 . 13_555 62.98(7) ?
Ca Al1 Al1 10_554 . 6_555 178.59(8) ?
Ca Al1 Al2 10_554 . . 127.71(9) ?
Ca Al1 Al2 10_554 . 11_545 118.13(7) ?
Ca Al1 Al3 10_554 . 3_555 65.09(10) ?
Ca Al1 Al4 10_554 . . 127.06(8) ?
Ca Al1 Ir1 11_545 . . 75.81(6) ?
Ca Al1 Ir1 11_545 . 13_555 160.55(9) ?
Ca Al1 Ir2 11_545 . . 73.74(6) ?
Ca Al1 Al1 11_545 . 4_555 62.05(7) ?
Ca Al1 Al1 11_545 . 13_555 130.54(9) ?
Ca Al1 Al1 11_545 . 6_555 55.67(6) ?
Ca Al1 Al2 11_545 . . 104.63(9) ?
Ca Al1 Al2 11_545 . 11_545 52.48(6) ?
Ca Al1 Al3 11_545 . 3_555 126.15(10) ?
Ca Al1 Al4 11_545 . . 62.84(10) ?
Ir1 Al1 Ir1 . . 13_555 113.55(8) ?
Ir1 Al1 Ir2 . . . 111.89(8) ?
Ir1 Al1 Al1 . . 4_555 55.52(6) ?
Ir1 Al1 Al1 . . 13_555 57.85(6) ?
Ir1 Al1 Al1 . . 6_555 105.26(7) ?
Ir1 Al1 Al2 . . . 139.63(10) ?
Ir1 Al1 Al2 . . 11_545 42.27(4) ?
Ir1 Al1 Al3 . . 3_555 140.96(12) ?
Ir1 Al1 Al4 . . . 138.65(12) ?
Ir1 Al1 Ir2 13_555 . . 115.15(8) ?
Ir1 Al1 Al1 13_555 . 4_555 137.40(10) ?
Ir1 Al1 Al1 13_555 . 13_555 55.70(6) ?
Ir1 Al1 Al1 13_555 . 6_555 104.88(8) ?
Ir1 Al1 Al2 13_555 . . 56.87(6) ?
Ir1 Al1 Al2 13_555 . 11_545 122.40(8) ?
Ir1 Al1 Al3 13_555 . 3_555 57.71(8) ?
Ir1 Al1 Al4 13_555 . . 106.10(12) ?
Ir2 Al1 Al1 . . 4_555 56.37(6) ?
Ir2 Al1 Al1 . . 13_555 136.76(10) ?
Ir2 Al1 Al1 . . 6_555 104.92(7) ?
Ir2 Al1 Al2 . . . 106.64(9) ?
Ir2 Al1 Al2 . . 11_545 122.41(9) ?
Ir2 Al1 Al3 . . 3_555 57.70(8) ?
Ir2 Al1 Al4 . . . 57.51(6) ?
Al1 Al1 Al1 4_555 . 13_555 99.77(9) ?
Al1 Al1 Al1 4_555 . 6_555 117.70(9) ?
Al1 Al1 Al2 4_555 . . 159.72(11) ?
Al1 Al1 Al2 4_555 . 11_545 79.17(8) ?
Al1 Al1 Al3 4_555 . 3_555 102.84(11) ?
Al1 Al1 Al4 4_555 . . 101.33(12) ?
Al1 Al1 Al1 13_555 . 6_555 118.31(9) ?
Al1 Al1 Al2 13_555 . . 100.48(10) ?
Al1 Al1 Al2 13_555 . 11_545 80.10(7) ?
Al1 Al1 Al3 13_555 . 3_555 101.92(10) ?
Al1 Al1 Al4 13_555 . . 158.84(13) ?
Al1 Al1 Al2 6_555 . . 51.92(7) ?
Al1 Al1 Al2 6_555 . 11_545 63.00(5) ?
Al1 Al1 Al3 6_555 . 3_555 113.77(11) ?
Al1 Al1 Al4 6_555 . . 51.52(5) ?
Al2 Al1 Al2 . . 11_545 105.47(8) ?
Al2 Al1 Al3 . . 3_555 71.77(10) ?
Al2 Al1 Al4 . . . 58.40(11) ?
Al2 Al1 Al3 11_545 . 3_555 176.77(11) ?
Al2 Al1 Al4 11_545 . . 105.46(8) ?
Al3 Al1 Al4 3_555 . . 71.75(9) ?
Ca Al2 Ca . . 11_555 91.71(9) ?
Ca Al2 Ir1 . . 10_555 74.40(6) ?
Ca Al2 Ir1 . . 13_555 74.40(6) ?
Ca Al2 Al1 . . . 62.42(7) ?
Ca Al2 Al1 . . 11_555 51.41(6) ?
Ca Al2 Al1 . . 6_555 62.42(7) ?
Ca Al2 Al1 . . 16_555 51.41(6) ?
Ca Al2 Al2 . . 3_555 164.81(15) ?
Ca Al2 Al3 . . . 110.08(7) ?
Ca Al2 Al3 . . 2_564 127.06(8) ?
Ca Al2 Al3 . . 3_555 110.08(7) ?
Ca Al2 Al3 . . 4_566 127.06(8) ?
Ca Al2 Al4 . . . 105.03(12) ?
Ca Al2 Ir1 11_555 . 10_555 75.86(7) ?
Ca Al2 Ir1 11_555 . 13_555 75.86(7) ?
Ca Al2 Al1 11_555 . . 130.55(9) ?
Ca Al2 Al1 11_555 . 11_555 51.88(6) ?
Ca Al2 Al1 11_555 . 6_555 130.55(9) ?
Ca Al2 Al1 11_555 . 16_555 51.88(6) ?
Ca Al2 Al2 11_555 . 3_555 103.48(12) ?
Ca Al2 Al3 11_555 . . 109.75(9) ?
Ca Al2 Al3 11_555 . 2_564 63.11(9) ?
Ca Al2 Al3 11_555 . 3_555 109.75(9) ?
Ca Al2 Al3 11_555 . 4_566 63.11(9) ?
Ca Al2 Al4 11_555 . . 163.26(13) ?
Ir1 Al2 Ir1 10_555 . 13_555 136.71(12) ?
Ir1 Al2 Al1 10_555 . . 127.55(12) ?
Ir1 Al2 Al1 10_555 . 11_555 41.38(5) ?
Ir1 Al2 Al1 10_555 . 6_555 57.51(6) ?
Ir1 Al2 Al1 10_555 . 16_555 95.37(9) ?
Ir1 Al2 Al2 10_555 . 3_555 109.00(6) ?
Ir1 Al2 Al3 10_555 . . 50.91(5) ?
Ir1 Al2 Al3 10_555 . 2_564 132.42(14) ?
Ir1 Al2 Al3 10_555 . 3_555 172.31(12) ?
Ir1 Al2 Al3 10_555 . 4_566 55.26(6) ?
Ir1 Al2 Al4 10_555 . . 108.27(7) ?
Ir1 Al2 Al1 13_555 . . 57.51(6) ?
Ir1 Al2 Al1 13_555 . 11_555 95.37(9) ?
Ir1 Al2 Al1 13_555 . 6_555 127.55(12) ?
Ir1 Al2 Al1 13_555 . 16_555 41.38(5) ?
Ir1 Al2 Al2 13_555 . 3_555 109.00(6) ?
Ir1 Al2 Al3 13_555 . . 172.31(12) ?
Ir1 Al2 Al3 13_555 . 2_564 55.26(6) ?
Ir1 Al2 Al3 13_555 . 3_555 50.91(5) ?
Ir1 Al2 Al3 13_555 . 4_566 132.42(14) ?
Ir1 Al2 Al4 13_555 . . 108.27(7) ?
Al1 Al2 Al1 . . 11_555 113.34(10) ?
Al1 Al2 Al1 . . 6_555 76.17(10) ?
Al1 Al2 Al1 . . 16_555 80.57(7) ?
Al1 Al2 Al2 . . 3_555 106.27(11) ?
Al1 Al2 Al3 . . . 118.38(13) ?
Al1 Al2 Al3 . . 2_564 98.20(9) ?
Al1 Al2 Al3 . . 3_555 53.08(7) ?
Al1 Al2 Al3 . . 4_566 165.57(13) ?
Al1 Al2 Al4 . . . 60.35(8) ?
Al1 Al2 Al1 11_555 . 6_555 80.57(7) ?
Al1 Al2 Al1 11_555 . 16_555 54.00(6) ?
Al1 Al2 Al2 11_555 . 3_555 140.24(10) ?
Al1 Al2 Al3 11_555 . . 92.27(6) ?
Al1 Al2 Al3 11_555 . 2_564 113.79(11) ?
Al1 Al2 Al3 11_555 . 3_555 146.28(9) ?
Al1 Al2 Al3 11_555 . 4_566 78.21(7) ?
Al1 Al2 Al4 11_555 . . 140.92(9) ?
Al1 Al2 Al1 6_555 . 16_555 113.34(10) ?
Al1 Al2 Al2 6_555 . 3_555 106.27(11) ?
Al1 Al2 Al3 6_555 . . 53.08(7) ?
Al1 Al2 Al3 6_555 . 2_564 165.57(13) ?
Al1 Al2 Al3 6_555 . 3_555 118.38(13) ?
Al1 Al2 Al3 6_555 . 4_566 98.20(9) ?
Al1 Al2 Al4 6_555 . . 60.35(8) ?
Al1 Al2 Al2 16_555 . 3_555 140.24(10) ?
Al1 Al2 Al3 16_555 . . 146.28(9) ?
Al1 Al2 Al3 16_555 . 2_564 78.21(7) ?
Al1 Al2 Al3 16_555 . 3_555 92.27(6) ?
Al1 Al2 Al3 16_555 . 4_566 113.79(11) ?
Al1 Al2 Al4 16_555 . . 140.92(9) ?
Al2 Al2 Al3 3_555 . . 65.01(6) ?
Al2 Al2 Al3 3_555 . 2_564 62.11(8) ?
Al2 Al2 Al3 3_555 . 3_555 65.01(6) ?
Al2 Al2 Al3 3_555 . 4_566 62.11(8) ?
Al2 Al2 Al4 3_555 . . 59.78(10) ?
Al3 Al2 Al3 . . 2_564 121.89(11) ?
Al3 Al2 Al3 . . 3_555 121.45(11) ?
Al3 Al2 Al3 . . 4_566 50.25(10) ?
Al3 Al2 Al4 . . . 64.83(8) ?
Al3 Al2 Al3 2_564 . 3_555 50.25(10) ?
Al3 Al2 Al3 2_564 . 4_566 84.04(12) ?
Al3 Al2 Al4 2_564 . . 105.27(10) ?
Al3 Al2 Al3 3_555 . 4_566 121.89(11) ?
Al3 Al2 Al4 3_555 . . 64.83(8) ?
Al3 Al2 Al4 4_566 . . 105.27(10) ?
Ca Al3 Ca 10_555 . 12_456 83.34(10) ?
Ca Al3 Ir1 10_555 . 10_555 74.41(5) ?
Ca Al3 Ir1 10_555 . 14_455 150.84(14) ?
Ca Al3 Ir2 10_555 . 2_555 72.87(8) ?
Ca Al3 Al1 10_555 . 3_555 126.13(14) ?
Ca Al3 Al1 10_555 . 6_555 62.60(7) ?
Ca Al3 Al2 10_555 . . 111.46(6) ?
Ca Al3 Al2 10_555 . 2_565 97.23(12) ?
Ca Al3 Al2 10_555 . 3_555 158.08(11) ?
Ca Al3 Al2 10_555 . 4_566 60.26(9) ?
Ca Al3 Al3 10_555 . 3_556 51.18(6) ?
Ca Al3 Al3 10_555 . 4_566 126.16(10) ?
Ca Al3 Al4 10_555 . . 110.71(10) ?
Ca Al3 Ir1 12_456 . 10_555 150.84(14) ?
Ca Al3 Ir1 12_456 . 14_455 74.41(5) ?
Ca Al3 Ir2 12_456 . 2_555 72.87(8) ?
Ca Al3 Al1 12_456 . 3_555 62.60(7) ?
Ca Al3 Al1 12_456 . 6_555 126.13(14) ?
Ca Al3 Al2 12_456 . . 158.08(11) ?
Ca Al3 Al2 12_456 . 2_565 60.26(9) ?
Ca Al3 Al2 12_456 . 3_555 111.46(6) ?
Ca Al3 Al2 12_456 . 4_566 97.23(12) ?
Ca Al3 Al3 12_456 . 3_556 51.18(6) ?
Ca Al3 Al3 12_456 . 4_566 126.16(10) ?
Ca Al3 Al4 12_456 . . 110.71(10) ?
Ir1 Al3 Ir1 10_555 . 14_455 118.36(14) ?
Ir1 Al3 Ir2 10_555 . 2_555 116.64(8) ?
Ir1 Al3 Al1 10_555 . 3_555 146.50(16) ?
Ir1 Al3 Al1 10_555 . 6_555 58.52(5) ?
Ir1 Al3 Al2 10_555 . . 51.02(7) ?
Ir1 Al3 Al2 10_555 . 2_565 103.61(13) ?
Ir1 Al3 Al2 10_555 . 3_555 95.55(12) ?
Ir1 Al3 Al2 10_555 . 4_566 55.39(7) ?
Ir1 Al3 Al3 10_555 . 3_556 99.71(9) ?
Ir1 Al3 Al3 10_555 . 4_566 59.18(7) ?
Ir1 Al3 Al4 10_555 . . 94.88(10) ?
Ir1 Al3 Ir2 14_455 . 2_555 116.64(8) ?
Ir1 Al3 Al1 14_455 . 3_555 58.52(5) ?
Ir1 Al3 Al1 14_455 . 6_555 146.50(16) ?
Ir1 Al3 Al2 14_455 . . 95.55(12) ?
Ir1 Al3 Al2 14_455 . 2_565 55.39(7) ?
Ir1 Al3 Al2 14_455 . 3_555 51.02(7) ?
Ir1 Al3 Al2 14_455 . 4_566 103.61(13) ?
Ir1 Al3 Al3 14_455 . 3_556 99.71(9) ?
Ir1 Al3 Al3 14_455 . 4_566 59.18(7) ?
Ir1 Al3 Al4 14_455 . . 94.88(10) ?
Ir2 Al3 Al1 2_555 . 3_555 58.39(8) ?
Ir2 Al3 Al1 2_555 . 6_555 58.39(8) ?
Ir2 Al3 Al2 2_555 . . 95.47(12) ?
Ir2 Al3 Al2 2_555 . 2_565 132.99(13) ?
Ir2 Al3 Al2 2_555 . 3_555 95.47(12) ?
Ir2 Al3 Al2 2_555 . 4_566 132.99(13) ?
Ir2 Al3 Al3 2_555 . 3_556 99.72(12) ?
Ir2 Al3 Al3 2_555 . 4_566 151.06(18) ?
Ir2 Al3 Al4 2_555 . . 51.49(10) ?
Al1 Al3 Al1 3_555 . 6_555 104.29(14) ?
Al1 Al3 Al2 3_555 . . 95.50(12) ?
Al1 Al3 Al2 3_555 . 2_565 99.65(8) ?
Al1 Al3 Al2 3_555 . 3_555 55.16(9) ?
Al1 Al3 Al2 3_555 . 4_566 154.99(12) ?
Al1 Al3 Al3 3_555 . 3_556 113.77(10) ?
Al1 Al3 Al3 3_555 . 4_566 107.71(12) ?
Al1 Al3 Al4 3_555 . . 54.82(8) ?
Al1 Al3 Al2 6_555 . . 55.16(9) ?
Al1 Al3 Al2 6_555 . 2_565 154.99(12) ?
Al1 Al3 Al2 6_555 . 3_555 95.50(12) ?
Al1 Al3 Al2 6_555 . 4_566 99.65(8) ?
Al1 Al3 Al3 6_555 . 3_556 113.77(10) ?
Al1 Al3 Al3 6_555 . 4_566 107.71(12) ?
Al1 Al3 Al4 6_555 . . 54.82(8) ?
Al2 Al3 Al2 . . 2_565 129.75(14) ?
Al2 Al3 Al2 . . 3_555 49.99(9) ?
Al2 Al3 Al2 . . 4_566 104.13(10) ?
Al2 Al3 Al3 . . 3_556 150.72(8) ?
Al2 Al3 Al3 . . 4_566 58.69(11) ?
Al2 Al3 Al4 . . . 49.76(10) ?
Al2 Al3 Al2 2_565 . 3_555 104.13(10) ?
Al2 Al3 Al2 2_565 . 4_566 55.78(10) ?
Al2 Al3 Al3 2_565 . 3_556 47.98(8) ?
Al2 Al3 Al3 2_565 . 4_566 71.06(12) ?
Al2 Al3 Al4 2_565 . . 149.84(8) ?
Al2 Al3 Al2 3_555 . 4_566 129.75(14) ?
Al2 Al3 Al3 3_555 . 3_556 150.72(8) ?
Al2 Al3 Al3 3_555 . 4_566 58.69(11) ?
Al2 Al3 Al4 3_555 . . 49.76(10) ?
Al2 Al3 Al3 4_566 . 3_556 47.98(8) ?
Al2 Al3 Al3 4_566 . 4_566 71.06(12) ?
Al2 Al3 Al4 4_566 . . 149.84(8) ?
Al3 Al3 Al3 3_556 . 4_566 109.22(15) ?
Al3 Al3 Al4 3_556 . . 151.21(14) ?
Al3 Al3 Al4 4_566 . . 99.57(16) ?
Ca Al4 Ca 9_445 . 11_545 85.78(13) ?
Ca Al4 Ir2 9_445 . . 73.92(8) ?
Ca Al4 Ir2 9_445 . 2_555 73.92(8) ?
Ca Al4 Al1 9_445 . . 127.22(13) ?
Ca Al4 Al1 9_445 . 3_555 63.18(7) ?
Ca Al4 Al1 9_445 . 6_555 127.22(13) ?
Ca Al4 Al1 9_445 . 8_555 63.18(7) ?
Ca Al4 Al2 9_445 . . 167.33(13) ?
Ca Al4 Al2 9_445 . 3_555 106.89(7) ?
Ca Al4 Al3 9_445 . . 110.66(5) ?
Ca Al4 Al3 9_445 . 3_555 110.66(5) ?
Ca Al4 Ir2 11_545 . . 73.92(8) ?
Ca Al4 Ir2 11_545 . 2_555 73.92(8) ?
Ca Al4 Al1 11_545 . . 63.18(7) ?
Ca Al4 Al1 11_545 . 3_555 127.22(13) ?
Ca Al4 Al1 11_545 . 6_555 63.18(7) ?
Ca Al4 Al1 11_545 . 8_555 127.22(13) ?
Ca Al4 Al2 11_545 . . 106.89(7) ?
Ca Al4 Al2 11_545 . 3_555 167.33(13) ?
Ca Al4 Al3 11_545 . . 110.66(5) ?
Ca Al4 Al3 11_545 . 3_555 110.66(5) ?
Ir2 Al4 Ir2 . . 2_555 135.58(19) ?
Ir2 Al4 Al1 . . . 57.56(5) ?
Ir2 Al4 Al1 . . 3_555 128.00(7) ?
Ir2 Al4 Al1 . . 6_555 128.00(7) ?
Ir2 Al4 Al1 . . 8_555 57.56(5) ?
Ir2 Al4 Al2 . . . 109.07(7) ?
Ir2 Al4 Al2 . . 3_555 109.07(7) ?
Ir2 Al4 Al3 . . . 173.42(18) ?
Ir2 Al4 Al3 . . 3_555 51.00(7) ?
Ir2 Al4 Al1 2_555 . . 128.00(7) ?
Ir2 Al4 Al1 2_555 . 3_555 57.56(5) ?
Ir2 Al4 Al1 2_555 . 6_555 57.56(5) ?
Ir2 Al4 Al1 2_555 . 8_555 128.00(7) ?
Ir2 Al4 Al2 2_555 . . 109.07(7) ?
Ir2 Al4 Al2 2_555 . 3_555 109.07(7) ?
Ir2 Al4 Al3 2_555 . . 51.00(7) ?
Ir2 Al4 Al3 2_555 . 3_555 173.42(18) ?
Al1 Al4 Al1 . . 3_555 168.0(2) ?
Al1 Al4 Al1 . . 6_555 76.95(6) ?
Al1 Al4 Al1 . . 8_555 101.76(7) ?
Al1 Al4 Al2 . . . 61.25(8) ?
Al1 Al4 Al2 . . 3_555 107.45(14) ?
Al1 Al4 Al3 . . . 119.66(10) ?
Al1 Al4 Al3 . . 3_555 53.43(6) ?
Al1 Al4 Al1 3_555 . 6_555 101.76(7) ?
Al1 Al4 Al1 3_555 . 8_555 76.95(6) ?
Al1 Al4 Al2 3_555 . . 107.45(14) ?
Al1 Al4 Al2 3_555 . 3_555 61.25(8) ?
Al1 Al4 Al3 3_555 . . 53.43(6) ?
Al1 Al4 Al3 3_555 . 3_555 119.66(10) ?
Al1 Al4 Al1 6_555 . 8_555 168.0(2) ?
Al1 Al4 Al2 6_555 . . 61.25(8) ?
Al1 Al4 Al2 6_555 . 3_555 107.45(14) ?
Al1 Al4 Al3 6_555 . . 53.43(6) ?
Al1 Al4 Al3 6_555 . 3_555 119.66(10) ?
Al1 Al4 Al2 8_555 . . 107.45(14) ?
Al1 Al4 Al2 8_555 . 3_555 61.25(8) ?
Al1 Al4 Al3 8_555 . . 119.66(10) ?
Al1 Al4 Al3 8_555 . 3_555 53.43(6) ?
Al2 Al4 Al2 . . 3_555 60.44(13) ?
Al2 Al4 Al3 . . . 65.41(9) ?
Al2 Al4 Al3 . . 3_555 65.41(9) ?
Al2 Al4 Al3 3_555 . . 65.41(9) ?
Al2 Al4 Al3 3_555 . 3_555 65.41(9) ?
Al3 Al4 Al3 . . 3_555 122.43(17) ?

loop_
_geom_bond_atom_site_label_1
_geom_bond_atom_site_label_2
_geom_bond_site_symmetry_1
_geom_bond_site_symmetry_2
_geom_bond_distance
_geom_bond_publ_flag
Ca Ir1 . . 3.4895(15) ?
Ca Ir1 . 10_555 3.4782(14) ?
Ca Ir1 . 13_555 3.4782(14) ?
Ca Ir1 . 6_555 3.4895(15) ?
Ca Ir2 . 9_555 3.4271(14) ?
Ca Ir2 . 10_555 3.4271(14) ?
Ca Al1 . . 3.087(3) ?
Ca Al1 . 10_555 3.074(2) ?
Ca Al1 . 11_555 3.077(3) ?
Ca Al1 . 13_555 3.074(2) ?
Ca Al1 . 6_555 3.087(3) ?
Ca Al1 . 16_555 3.077(3) ?
Ca Al2 . . 3.123(3) ?
Ca Al2 . 11_545 3.058(4) ?
Ca Al3 . 10_554 3.141(3) ?
Ca Al3 . 12_556 3.141(3) ?
Ca Al4 . 9_555 3.068(4) ?
Ir1 Al1 . . 2.542(2) ?
Ir1 Al1 . 4_555 2.542(2) ?
Ir1 Al1 . 13_555 2.605(2) ?
Ir1 Al1 . 16_545 2.605(2) ?
Ir1 Al2 . 10_554 2.5868(11) ?
Ir1 Al2 . 11_545 2.5868(11) ?
Ir1 Al3 . 10_554 2.5828(19) ?
Ir1 Al3 . 11_545 2.5828(19) ?
Ir2 Al1 . . 2.599(2) ?
Ir2 Al1 . 4_555 2.599(2) ?
Ir2 Al1 . 5_555 2.599(2) ?
Ir2 Al1 . 8_555 2.599(2) ?
Ir2 Al3 . 2_554 2.579(4) ?
Ir2 Al3 . 3_555 2.579(4) ?
Ir2 Al4 . . 2.5971(17) ?
Ir2 Al4 . 2_554 2.5971(17) ?
Al1 Al1 . 4_555 2.878(3) ?
Al1 Al1 . 13_555 2.821(3) ?
Al1 Al1 . 6_555 3.471(3) ?
Al1 Al2 . . 2.813(3) ?
Al1 Al2 . 11_545 3.822(3) ?
Al1 Al3 . 3_555 2.740(3) ?
Al1 Al4 . . 2.789(2) ?
Al2 Al2 . 3_555 2.751(4) ?
Al2 Al3 . . 3.256(4) ?
Al2 Al3 . 2_564 2.941(4) ?
Al2 Al3 . 3_555 3.256(4) ?
Al2 Al3 . 4_566 2.941(4) ?
Al2 Al4 . . 2.733(5) ?
Al3 Al3 . 3_556 3.938(5) ?
Al3 Al3 . 4_566 2.646(5) ?
Al3 Al4 . . 3.240(4) ?

loop_
_geom_hbond_atom_site_label_D
_geom_hbond_atom_site_label_H
_geom_hbond_atom_site_label_A
_geom_hbond_site_symmetry_D
_geom_hbond_site_symmetry_H
_geom_hbond_site_symmetry_A
_geom_hbond_distance_DH
_geom_hbond_distance_HA
_geom_hbond_distance_DA
_geom_hbond_angle_DHA
_geom_hbond_publ_flag
? ? ? ? ? ? ? ? ? ? ?

loop_
_geom_torsion_atom_site_label_1
_geom_torsion_atom_site_label_2
_geom_torsion_atom_site_label_3
_geom_torsion_atom_site_label_4
_geom_torsion_site_symmetry_1
_geom_torsion_site_symmetry_2
_geom_torsion_site_symmetry_3
_geom_torsion_site_symmetry_4
_geom_torsion
_geom_torsion_publ_flag
? ? ? ? ? ? ? ? ? ?

loop_
_restr_angle_atom_site_label_1
_restr_angle_site_symmetry_1
_restr_angle_atom_site_label_2
_restr_angle_site_symmetry_2
_restr_angle_atom_site_label_3
_restr_angle_site_symmetry_3
_restr_angle_target
_restr_angle_target_weight_param
? ? ? ? ? ? ? ?

loop_
_restr_distance_atom_site_label_1
_restr_distance_site_symmetry_1
_restr_distance_atom_site_label_2
_restr_distance_site_symmetry_2
_restr_distance_target
_restr_distance_target_weight_param
? ? ? ? ? ?

loop_
_restr_equal_angle_atom_site_label_1
_restr_equal_angle_site_symmetry_1
_restr_equal_angle_atom_site_label_2
_restr_equal_angle_site_symmetry_2
_restr_equal_angle_atom_site_label_3
_restr_equal_angle_site_symmetry_3
_restr_equal_angle_class_class_id
_restr_equal_angle_class_target_weight_param
? ? ? ? ? ? ? ?

loop_
_restr_equal_distance_atom_site_label_1
_restr_equal_distance_site_symmetry_1
_restr_equal_distance_atom_site_label_2
_restr_equal_distance_site_symmetry_2
_restr_equal_distance_class_class_id
_restr_equal_distance_class_target_weight_param
? ? ? ? ? ?

loop_
_restr_equal_torsion_atom_site_label_1
_restr_equal_torsion_site_symmetry_1
_restr_equal_torsion_atom_site_label_2
_restr_equal_torsion_site_symmetry_2
_restr_equal_torsion_atom_site_label_3
_restr_equal_torsion_site_symmetry_3
_restr_equal_torsion_atom_site_label_4
_restr_equal_torsion_site_symmetry_4
_restr_equal_torsion_class_class_id
_restr_equal_torsion_class_target_weight_param
? ? ? ? ? ? ? ? ? ?

loop_
_restr_torsion_atom_site_label_1
_restr_torsion_site_symmetry_1
_restr_torsion_atom_site_label_2
_restr_torsion_site_symmetry_2
_restr_torsion_atom_site_label_3
_restr_torsion_site_symmetry_3
_restr_torsion_atom_site_label_4
_restr_torsion_site_symmetry_4
_restr_torsion_angle_target
_restr_torsion_weight_param
? ? ? ? ? ? ? ? ? ?

loop_
_twin_individual_id
_twin_individual_mass_fraction_refined
_twin_individual_twin_matrix_11
_twin_individual_twin_matrix_12
_twin_individual_twin_matrix_13
_twin_individual_twin_matrix_21
_twin_individual_twin_matrix_22
_twin_individual_twin_matrix_23
_twin_individual_twin_matrix_31
_twin_individual_twin_matrix_32
_twin_individual_twin_matrix_33
? ? ? ? ? ? ? ? ? ? ?

loop_
_jana_atom_site_adp_c_label
_jana_atom_site_adp_c_type_symbol
_jana_atom_site_adp_c_111
_jana_atom_site_adp_c_112
_jana_atom_site_adp_c_113
_jana_atom_site_adp_c_122
_jana_atom_site_adp_c_123
_jana_atom_site_adp_c_133
_jana_atom_site_adp_c_222
_jana_atom_site_adp_c_223
_jana_atom_site_adp_c_233
_jana_atom_site_adp_c_333
? ? ? ? ? ? ? ? ? ? ? ?

loop_
_jana_atom_site_adp_d_label
_jana_atom_site_adp_d_type_symbol
_jana_atom_site_adp_d_1111
_jana_atom_site_adp_d_1112
_jana_atom_site_adp_d_1113
_jana_atom_site_adp_d_1122
_jana_atom_site_adp_d_1123
_jana_atom_site_adp_d_1133
_jana_atom_site_adp_d_1222
_jana_atom_site_adp_d_1223
_jana_atom_site_adp_d_1233
_jana_atom_site_adp_d_1333
_jana_atom_site_adp_d_2222
_jana_atom_site_adp_d_2223
_jana_atom_site_adp_d_2233
_jana_atom_site_adp_d_2333
_jana_atom_site_adp_d_3333
? ? ? ? ? ? ? ? ? ? ? ? ? ? ? ? ?

loop_
_jana_atom_site_adp_e_label
_jana_atom_site_adp_e_type_symbol
_jana_atom_site_adp_e_11111
_jana_atom_site_adp_e_11112
_jana_atom_site_adp_e_11113
_jana_atom_site_adp_e_11122
_jana_atom_site_adp_e_11123
_jana_atom_site_adp_e_11133
_jana_atom_site_adp_e_11222
_jana_atom_site_adp_e_11223
_jana_atom_site_adp_e_11233
_jana_atom_site_adp_e_11333
_jana_atom_site_adp_e_12222
_jana_atom_site_adp_e_12223
_jana_atom_site_adp_e_12233
_jana_atom_site_adp_e_12333
_jana_atom_site_adp_e_13333
_jana_atom_site_adp_e_22222
_jana_atom_site_adp_e_22223
_jana_atom_site_adp_e_22233
_jana_atom_site_adp_e_22333
_jana_atom_site_adp_e_23333
_jana_atom_site_adp_e_33333
? ? ? ? ? ? ? ? ? ? ? ? ? ? ? ? ? ? ? ? ? ? ?

loop_
_jana_atom_site_adp_f_label
_jana_atom_site_adp_f_type_symbol
_jana_atom_site_adp_f_111111
_jana_atom_site_adp_f_111112
_jana_atom_site_adp_f_111113
_jana_atom_site_adp_f_111122
_jana_atom_site_adp_f_111123
_jana_atom_site_adp_f_111133
_jana_atom_site_adp_f_111222
_jana_atom_site_adp_f_111223
_jana_atom_site_adp_f_111233
_jana_atom_site_adp_f_111333
_jana_atom_site_adp_f_112222
_jana_atom_site_adp_f_112223
_jana_atom_site_adp_f_112233
_jana_atom_site_adp_f_112333
_jana_atom_site_adp_f_113333
_jana_atom_site_adp_f_122222
_jana_atom_site_adp_f_122223
_jana_atom_site_adp_f_122233
_jana_atom_site_adp_f_122333
_jana_atom_site_adp_f_123333
_jana_atom_site_adp_f_133333
_jana_atom_site_adp_f_222222
_jana_atom_site_adp_f_222223
_jana_atom_site_adp_f_222233
_jana_atom_site_adp_f_222333
_jana_atom_site_adp_f_223333
_jana_atom_site_adp_f_233333
_jana_atom_site_adp_f_333333
? ? ? ? ? ? ? ? ? ? ? ? ? ? ? ? ? ? ? ? ? ? ? ? ? ? ? ? ? ?
